data_2016887
loop_
_publ_author_name
'Drebushchak, Tatiana N.'
'Chukanov, Nikita V.'
'Boldyreva, Elena V.'

_publ_section_title
;
 Two polymorphs of chlorpropamide: the \d-form and the high-temperature
 \e-form
;
_journal_coeditor_code TR3050
_journal_issue 12
_journal_name_full 'Acta Crystallographica Section C'
_journal_page_first o623
_journal_page_last o625
_journal_paper_doi 10.1107/S0108270108034550
_journal_volume 64
_journal_year 2008
_chemical_formula_iupac 'C10 H13 Cl N2 O3 S'
_chemical_formula_moiety 'C10 H13 Cl N2 O3 S'
_chemical_formula_sum 'C10 H13 Cl N2 O3 S'
_chemical_formula_weight 276.73
_chemical_melting_point
;
Kinetic phase transition (Drebushchak <i>et al.</i>, 2008)
;
_chemical_name_common 'chlorpropamide, \d-form'
_chemical_name_systematic
;
4-chloro-<i>N</i>-(propylaminocarbonyl)benzenesulfonamide
;
_space_group_IT_number 61
_symmetry_cell_setting orthorhombic
_symmetry_space_group_name_Hall '-P 2ac 2ab'
_symmetry_space_group_name_H-M 'P b c a'
_atom_sites_solution_hydrogens geom
_atom_sites_solution_primary direct
_atom_sites_solution_secondary difmap
_audit_creation_method SHELXL97
_cell_angle_alpha 90.00
_cell_angle_beta 90.00
_cell_angle_gamma 90.00
_cell_formula_units_Z 8
_cell_length_a 9.3198(4)
_cell_length_b 10.3218(3)
_cell_length_c 26.2663(10)
_cell_measurement_reflns_used 1546
_cell_measurement_temperature 295(2)
_cell_measurement_theta_max 66.9990
_cell_measurement_theta_min 4.2706
_cell_volume 2526.74(16)
_computing_cell_refinement 'CrysAlis RED (Oxford Diffraction, 2008)'
_computing_data_collection 'CrysAlis CCD (Oxford Diffraction, 2008)'
_computing_data_reduction 'CrysAlis RED (Oxford Diffraction, 2008)'
_computing_molecular_graphics
;
ORTEP-3 for Windows (Farrugia, 1997) and Mercury (Macrae <i>et al.</i>,
2006)
;
_computing_publication_material
;
SHELXL97 (Sheldrick, 2008), WinGX (Farrugia, 1999) and publCIF
(Westrip, 2007)
;
_computing_structure_refinement 'SHELXL97 (Sheldrick, 2008)'
_computing_structure_solution 'SHELXS97 (Sheldrick, 2008)'
_diffrn_ambient_temperature 295(2)
_diffrn_detector_area_resol_mean 10.3457
_diffrn_measured_fraction_theta_full 0.963
_diffrn_measured_fraction_theta_max 0.963
_diffrn_measurement_device_type 'Oxford Diffraction KM4 CCD'
_diffrn_measurement_method \w
_diffrn_radiation_monochromator mirror
_diffrn_radiation_source 'Ultra (Cu) X-ray Source'
_diffrn_radiation_type 'Cu K\a'
_diffrn_radiation_wavelength 1.5418
_diffrn_reflns_av_R_equivalents 0.0738
_diffrn_reflns_av_sigmaI/netI 0.0677
_diffrn_reflns_limit_h_max 10
_diffrn_reflns_limit_h_min -10
_diffrn_reflns_limit_k_max 12
_diffrn_reflns_limit_k_min -12
_diffrn_reflns_limit_l_max 31
_diffrn_reflns_limit_l_min -17
_diffrn_reflns_number 6522
_diffrn_reflns_theta_full 66.60
_diffrn_reflns_theta_max 66.60
_diffrn_reflns_theta_min 5.82
_exptl_absorpt_coefficient_mu 4.235
_exptl_absorpt_correction_T_max 0.8828
_exptl_absorpt_correction_T_min 0.4321
_exptl_absorpt_correction_type multi-scan
_exptl_absorpt_process_details 'CrysAlis RED (Oxford Diffraction, 2008)'
_exptl_crystal_colour colourless
_exptl_crystal_density_diffrn 1.455
_exptl_crystal_density_method 'not measured'
_exptl_crystal_description plate
_exptl_crystal_F_000 1152
_exptl_crystal_size_max 0.22
_exptl_crystal_size_mid 0.14
_exptl_crystal_size_min 0.03
_refine_diff_density_max 0.347
_refine_diff_density_min -0.378
_refine_ls_extinction_coef 0.0015(3)
_refine_ls_extinction_expression Fc^*^=kFc[1+0.001xFc^2^\l^3^/sin(2\q)]^-1/4^
_refine_ls_extinction_method 'SHELXL97 (Sheldrick, 2008)'
_refine_ls_goodness_of_fit_ref 0.925
_refine_ls_hydrogen_treatment constr
_refine_ls_matrix_type full
_refine_ls_number_parameters 156
_refine_ls_number_reflns 2159
_refine_ls_number_restraints 1
_refine_ls_restrained_S_all 0.938
_refine_ls_R_factor_all 0.0984
_refine_ls_R_factor_gt 0.0615
_refine_ls_shift/su_max 0.000
_refine_ls_shift/su_mean 0.000
_refine_ls_structure_factor_coef Fsqd
_refine_ls_weighting_details 'calc w = 1/[\s^2^(Fo^2^)+(0.1038P)^2^] where P=(Fo^2^+2Fc^2^)/3'
_refine_ls_weighting_scheme calc
_refine_ls_wR_factor_gt 0.1499
_refine_ls_wR_factor_ref 0.1692
_reflns_number_gt 1318
_reflns_number_total 2159
_reflns_threshold_expression I>2\s(I)
_cod_data_source_file tr3050.cif
_cod_data_source_block d-form
_cod_database_code 2016887
_cod_database_fobs_code 2016887

loop_
_symmetry_equiv_pos_as_xyz
'x, y, z'
'-x+1/2, -y, z+1/2'
'-x, y+1/2, -z+1/2'
'x+1/2, -y+1/2, -z'
'-x, -y, -z'
'x-1/2, y, -z-1/2'
'x, -y-1/2, z-1/2'
'-x-1/2, y-1/2, z'

loop_
_atom_site_type_symbol
_atom_site_label
_atom_site_fract_x
_atom_site_fract_y
_atom_site_fract_z
_atom_site_U_iso_or_equiv
_atom_site_adp_type
_atom_site_calc_flag
_atom_site_refinement_flags
_atom_site_occupancy
C C1 0.1637(6) 0.6441(5) 0.29327(18) 0.0748(14) Uani d . 1
C C2 0.0520(6) 0.7283(6) 0.2962(2) 0.0883(17) Uani d . 1
H H2 -0.0166 0.7316 0.2705 0.106 Uiso calc R 1
C C3 0.0419(5) 0.8098(5) 0.33845(19) 0.0723(13) Uani d . 1
H H3 -0.0332 0.8687 0.3411 0.087 Uiso calc R 1
C C4 0.1438(4) 0.8024(4) 0.37608(14) 0.0489(9) Uani d . 1
C C5 0.2565(5) 0.7192(4) 0.37148(16) 0.0622(11) Uani d . 1
H H5 0.3262 0.7163 0.3968 0.075 Uiso calc R 1
C C6 0.2684(6) 0.6392(5) 0.32948(18) 0.0743(14) Uani d . 1
H H6 0.3460 0.5833 0.3260 0.089 Uiso calc R 1
C C7 0.1512(4) 0.7253(4) 0.50360(14) 0.0478(9) Uani d . 1
C C8 0.1343(5) 0.5476(5) 0.56420(18) 0.0658(12) Uani d . 1
H H8A 0.2368 0.5440 0.5580 0.079 Uiso calc R 1
H H8B 0.0940 0.4643 0.5548 0.079 Uiso calc R 1
C C9 0.1095(9) 0.5695(7) 0.6193(3) 0.126(3) Uani d D 1
H H9A 0.0089 0.5527 0.6260 0.151 Uiso calc R 1
H H9B 0.1639 0.5045 0.6377 0.151 Uiso calc R 1
C C10 0.1437(10) 0.6939(8) 0.6413(3) 0.192(5) Uani d D 1
H H10A 0.2441 0.7114 0.6369 0.231 Uiso calc R 1
H H10B 0.1212 0.6929 0.6770 0.231 Uiso calc R 1
H H10C 0.0885 0.7601 0.6248 0.231 Uiso calc R 1
N N1 0.0706(3) 0.8150(3) 0.47570(12) 0.0522(9) Uani d . 1
H H1N -0.0185 0.8230 0.4836 0.063 Uiso calc R 1
N N2 0.0718(3) 0.6471(3) 0.53210(13) 0.0558(9) Uani d . 1
H H2N -0.0199 0.6557 0.5315 0.067 Uiso calc R 1
O O1 0.0195(3) 0.9955(3) 0.41986(11) 0.0597(8) Uani d . 1
O O2 0.2709(3) 0.9501(3) 0.44145(11) 0.0563(8) Uani d . 1
O O3 0.2821(3) 0.7228(3) 0.50048(11) 0.0575(8) Uani d . 1
S S1 0.13079(10) 0.90580(9) 0.42946(4) 0.0487(4) Uani d . 1
Cl Cl1 0.1775(2) 0.54007(18) 0.24117(6) 0.1281(8) Uani d . 1

loop_
_atom_site_aniso_label
_atom_site_aniso_U_11
_atom_site_aniso_U_22
_atom_site_aniso_U_33
_atom_site_aniso_U_12
_atom_site_aniso_U_13
_atom_site_aniso_U_23
C1 0.094(4) 0.076(3) 0.054(3) -0.013(3) 0.003(3) -0.006(2)
C2 0.073(4) 0.118(4) 0.074(3) -0.006(3) -0.018(3) -0.020(3)
C3 0.051(3) 0.096(3) 0.070(3) 0.007(3) -0.009(2) -0.008(3)
C4 0.041(2) 0.056(2) 0.049(2) -0.0021(19) 0.0012(19) 0.0094(18)
C5 0.065(3) 0.069(3) 0.053(2) 0.013(2) -0.006(2) 0.002(2)
C6 0.093(4) 0.071(3) 0.059(3) 0.017(3) 0.002(3) 0.000(2)
C7 0.037(2) 0.060(2) 0.046(2) 0.003(2) 0.0002(18) -0.0057(18)
C8 0.063(3) 0.068(2) 0.066(3) 0.001(2) -0.003(2) 0.012(2)
C9 0.152(6) 0.149(6) 0.076(4) 0.039(6) -0.027(4) 0.030(4)
C10 0.203(9) 0.232(10) 0.142(7) 0.117(8) -0.090(7) -0.098(8)
N1 0.0331(17) 0.067(2) 0.056(2) 0.0077(16) 0.0051(15) 0.0059(16)
N2 0.0381(18) 0.071(2) 0.059(2) 0.0010(17) 0.0028(16) 0.0101(18)
O1 0.0481(16) 0.0558(14) 0.0752(19) 0.0118(14) 0.0052(14) 0.0082(14)
O2 0.0383(16) 0.0602(15) 0.0705(18) -0.0106(13) 0.0000(13) -0.0031(14)
O3 0.0322(15) 0.0715(18) 0.0687(18) 0.0010(13) 0.0008(13) 0.0111(15)
S1 0.0384(6) 0.0532(5) 0.0544(6) 0.0019(5) 0.0027(5) 0.0028(5)
Cl1 0.1794(19) 0.1276(13) 0.0775(10) -0.0071(13) -0.0020(10) -0.0391(10)

loop_
_atom_type_symbol
_atom_type_description
_atom_type_scat_dispersion_real
_atom_type_scat_dispersion_imag
_atom_type_scat_source
C C 0.0033 0.0000 'International Tables Vol C Tables 4.2.6.8 and 6.1.1.4'
H H 0.0000 0.0000 'International Tables Vol C Tables 4.2.6.8 and 6.1.1.4'
N N 0.0061 0.0000 'International Tables Vol C Tables 4.2.6.8 and 6.1.1.4'
O O 0.0106 0.0000 'International Tables Vol C Tables 4.2.6.8 and 6.1.1.4'
S S 0.1246 0.0000 'International Tables Vol C Tables 4.2.6.8 and 6.1.1.4'
Cl Cl 0.1484 0.0000 'International Tables Vol C Tables 4.2.6.8 and 6.1.1.4'

loop_
_geom_angle_atom_site_label_1
_geom_angle_atom_site_label_2
_geom_angle_atom_site_label_3
_geom_angle
C2 C1 C6 122.1(5)
C2 C1 Cl1 119.7(4)
C6 C1 Cl1 118.2(4)
C1 C2 C3 118.8(5)
C1 C2 H2 120.6
C3 C2 H2 120.6
C4 C3 C2 119.5(4)
C4 C3 H3 120.2
C2 C3 H3 120.2
C5 C4 C3 120.3(4)
C5 C4 S1 120.2(3)
C3 C4 S1 119.4(3)
C4 C5 C6 120.6(4)
C4 C5 H5 119.7
C6 C5 H5 119.7
C1 C6 C5 118.5(5)
C1 C6 H6 120.7
C5 C6 H6 120.7
O3 C7 N2 125.5(4)
O3 C7 N1 120.9(4)
N2 C7 N1 113.5(3)
N2 C8 C9 113.4(4)
N2 C8 H8A 108.9
C9 C8 H8A 108.9
N2 C8 H8B 108.9
C9 C8 H8B 108.9
H8A C8 H8B 107.7
C10 C9 C8 119.5(7)
C10 C9 H9A 107.4
C8 C9 H9A 107.4
C10 C9 H9B 107.4
C8 C9 H9B 107.4
H9A C9 H9B 107.0
C9 C10 H10A 109.5
C9 C10 H10B 109.5
H10A C10 H10B 109.5
C9 C10 H10C 109.5
H10A C10 H10C 109.5
H10B C10 H10C 109.5
C7 N1 S1 125.8(3)
C7 N1 H1N 117.1
S1 N1 H1N 117.1
C7 N2 C8 122.4(3)
C7 N2 H2N 118.8
C8 N2 H2N 118.8
O1 S1 O2 120.26(17)
O1 S1 N1 104.88(16)
O2 S1 N1 109.63(17)
O1 S1 C4 107.72(18)
O2 S1 C4 107.93(17)
N1 S1 C4 105.49(17)

loop_
_geom_bond_atom_site_label_1
_geom_bond_atom_site_label_2
_geom_bond_distance
C1 C2 1.359(7)
C1 C6 1.363(7)
C1 Cl1 1.744(5)
C2 C3 1.395(7)
C2 H2 0.9300
C3 C4 1.372(6)
C3 H3 0.9300
C4 C5 1.363(5)
C4 S1 1.766(4)
C5 C6 1.383(6)
C5 H5 0.9300
C6 H6 0.9300
C7 O3 1.223(4)
C7 N2 1.326(5)
C7 N1 1.399(5)
C8 N2 1.450(5)
C8 C9 1.483(8)
C8 H8A 0.9700
C8 H8B 0.9700
C9 C10 1.444(9)
C9 H9A 0.9700
C9 H9B 0.9700
C10 H10A 0.9600
C10 H10B 0.9600
C10 H10C 0.9600
N1 S1 1.634(3)
N1 H1N 0.8600
N2 H2N 0.8600
O1 S1 1.413(3)
O2 S1 1.419(3)

loop_
_geom_hbond_atom_site_label_D
_geom_hbond_atom_site_label_H
_geom_hbond_atom_site_label_A
_geom_hbond_site_symmetry_A
_geom_hbond_distance_DH
_geom_hbond_distance_HA
_geom_hbond_distance_DA
_geom_hbond_angle_DHA
_geom_hbond_publ_flag
N1 H1N O3 4_466 0.86 1.96 2.788(4) 160 no
N2 H2N O2 4_466 0.86 2.34 3.058(4) 141 no
N2 H2N O3 4_466 0.86 2.38 3.135(4) 146 no

loop_
_geom_torsion_atom_site_label_1
_geom_torsion_atom_site_label_2
_geom_torsion_atom_site_label_3
_geom_torsion_atom_site_label_4
_geom_torsion
_geom_torsion_publ_flag
C6 C1 C2 C3 -1.9(8) ?
Cl1 C1 C2 C3 179.3(4) ?
C1 C2 C3 C4 -0.6(8) ?
C2 C3 C4 C5 2.2(7) ?
C2 C3 C4 S1 180.0(4) ?
C3 C4 C5 C6 -1.4(6) ?
S1 C4 C5 C6 -179.2(4) ?
C2 C1 C6 C5 2.7(8) ?
Cl1 C1 C6 C5 -178.5(4) ?
C4 C5 C6 C1 -1.0(7) ?
N2 C8 C9 C10 -50.9(8) no
O3 C7 N1 S1 11.8(5) no
N2 C7 N1 S1 -167.8(3) no
O3 C7 N2 C8 0.7(6) no
N1 C7 N2 C8 -179.6(4) no
C9 C8 N2 C7 115.4(6) no
C7 N1 S1 O1 -169.5(3) no
C7 N1 S1 O2 -39.1(4) no
C7 N1 S1 C4 76.9(3) no
C5 C4 S1 O1 169.9(3) no
C3 C4 S1 O1 -7.9(4) no
C5 C4 S1 O2 38.6(4) no
C3 C4 S1 O2 -139.2(3) no
C5 C4 S1 N1 -78.5(4) no
C3 C4 S1 N1 103.7(4) no

loop_
_cod_related_entry_id
_cod_related_entry_database
_cod_related_entry_code
1 ChemSpider 2626
